data_2228759
loop_
_publ_author_name
'Matulkov\'a, Irena'
'C\'isa\<rov\'a, Ivana'
'N\<emec, Ivan'

_publ_section_title
;
 Bis(2-phenylbiguanidium) adipate tetrahydrate
;
_journal_coeditor_code IM2248
_journal_issue 1
_journal_name_full 'Acta Crystallographica Section E'
_journal_page_first o118
_journal_page_last o119
_journal_paper_doi 10.1107/S1600536810049925
_journal_volume 67
_journal_year 2011
_chemical_formula_iupac '2C8 H12 N5 +, C6 H8 O4 2-, 4H2 O'
_chemical_formula_moiety '2(C8 H12 N5 +), C6 H8 O4 2-, 4(H2 O)'
_chemical_formula_sum 'C22 H40 N10 O8'
_chemical_formula_weight 572.64
_chemical_name_systematic
;
Bis(1-phenylbiguanidium) hexanedioate tetrahydrate
;
_space_group_IT_number 2
_symmetry_cell_setting triclinic
_symmetry_space_group_name_Hall '-P 1'
_symmetry_space_group_name_H-M 'P -1'
_cell_angle_alpha 61.5590(9)
_cell_angle_beta 88.6820(10)
_cell_angle_gamma 71.7020(10)
_cell_formula_units_Z 1
_cell_length_a 7.15600(10)
_cell_length_b 10.8670(2)
_cell_length_c 11.1410(2)
_cell_measurement_reflns_used 3257
_cell_measurement_temperature 150(2)
_cell_measurement_theta_max 27.5
_cell_measurement_theta_min 1.00
_cell_volume 714.93(2)
_computing_cell_refinement 'COLLECT (Hooft, 1998) and DENZO (Otwinowski & Minor, 1997)'
_computing_data_collection 'COLLECT (Hooft, 1998) and DENZO (Otwinowski & Minor, 1997)'
_computing_data_reduction 'COLLECT (Hooft, 1998) and DENZO (Otwinowski & Minor, 1997)'
_computing_molecular_graphics 'PLATON (Spek, 2009)'
_computing_publication_material 'SHELXL97 (Sheldrick, 2008)'
_computing_structure_refinement 'SHELXL97 (Sheldrick, 2008)'
_computing_structure_solution 'SIR92 (Altomare <i>et al.</i>, 1994)'
_diffrn_ambient_temperature 150(2)
_diffrn_detector_area_resol_mean 9.091
_diffrn_measured_fraction_theta_full 0.996
_diffrn_measured_fraction_theta_max 0.996
_diffrn_measurement_device_type 'Nonius KappaCCD area-detector'
_diffrn_measurement_method '\w and \p scans to fill the Ewald sphere'
_diffrn_radiation_monochromator graphite
_diffrn_radiation_source 'fine-focus sealed tube'
_diffrn_radiation_type MoK\a
_diffrn_radiation_wavelength 0.71073
_diffrn_reflns_av_R_equivalents 0.025
_diffrn_reflns_av_sigmaI/netI 0.0183
_diffrn_reflns_limit_h_max 9
_diffrn_reflns_limit_h_min -9
_diffrn_reflns_limit_k_max 14
_diffrn_reflns_limit_k_min -14
_diffrn_reflns_limit_l_max 14
_diffrn_reflns_limit_l_min -14
_diffrn_reflns_number 20455
_diffrn_reflns_theta_full 27.44
_diffrn_reflns_theta_max 27.44
_diffrn_reflns_theta_min 2.10
_diffrn_standards_number 0
_exptl_absorpt_coefficient_mu 0.103
_exptl_absorpt_correction_type none
_exptl_crystal_colour colourless
_exptl_crystal_density_diffrn 1.330
_exptl_crystal_density_method 'not measured'
_exptl_crystal_description prism
_exptl_crystal_F_000 306
_exptl_crystal_size_max 0.4
_exptl_crystal_size_mid 0.4
_exptl_crystal_size_min 0.3
_refine_diff_density_max 0.251
_refine_diff_density_min -0.247
_refine_ls_extinction_method none
_refine_ls_goodness_of_fit_ref 1.061
_refine_ls_hydrogen_treatment constr
_refine_ls_matrix_type full
_refine_ls_number_parameters 181
_refine_ls_number_reflns 3260
_refine_ls_number_restraints 0
_refine_ls_restrained_S_all 1.061
_refine_ls_R_factor_all 0.0391
_refine_ls_R_factor_gt 0.0353
_refine_ls_shift/su_max 0.000
_refine_ls_shift/su_mean 0.000
_refine_ls_structure_factor_coef Fsqd
_refine_ls_weighting_details 'calc w=1/[\s^2^(Fo^2^)+(0.0427P)^2^+0.2629P] where P=(Fo^2^+2Fc^2^)/3'
_refine_ls_weighting_scheme calc
_refine_ls_wR_factor_ref 0.0927
_reflns_number_gt 2953
_reflns_number_total 3260
_reflns_threshold_expression I>2\s(I)
_cod_data_source_file im2248.cif
_cod_data_source_block I
_cod_database_code 2228759
_cod_database_fobs_code 2228759

loop_
_symmetry_equiv_pos_as_xyz
'x, y, z'
'-x, -y, -z'

loop_
_atom_site_type_symbol
_atom_site_label
_atom_site_fract_x
_atom_site_fract_y
_atom_site_fract_z
_atom_site_U_iso_or_equiv
_atom_site_adp_type
_atom_site_calc_flag
_atom_site_refinement_flags
_atom_site_occupancy
_atom_site_disorder_assembly
_atom_site_disorder_group
C C1 1.08265(15) 0.19532(11) 0.51868(10) 0.0166(2) Uani d . 1 . .
C C2 1.02860(14) 0.43683(11) 0.33714(10) 0.0157(2) Uani d . 1 . .
N N1 1.01068(14) 0.10880(10) 0.62783(9) 0.0198(2) Uani d . 1 . .
H H1 0.9966 0.3356 0.2376 0.024 Uiso d R 1 . .
N N2 1.23411(14) 0.12406(10) 0.47705(10) 0.0211(2) Uani d . 1 . .
H H2A 1.2927 0.0211 0.5352 0.025 Uiso d R 1 . .
H H2B 1.3012 0.1750 0.4191 0.025 Uiso d R 1 . .
N N3 1.00775(13) 0.34344(10) 0.46586(9) 0.01745(19) Uani d . 1 . .
N N4 1.03596(14) 0.56792(10) 0.31118(9) 0.0205(2) Uani d . 1 . .
H H4A 1.0268 0.5929 0.3779 0.025 Uiso d R 1 . .
H H4B 1.0357 0.6423 0.2236 0.025 Uiso d R 1 . .
N N5 1.03464(14) 0.40864(10) 0.23239(9) 0.01899(19) Uani d . 1 . .
H H5A 1.0784 0.0048 0.6749 0.023 Uiso d R 1 . .
H H5B 1.0304 0.4875 0.1479 0.023 Uiso d R 1 . .
C C3 0.83808(15) 0.16121(11) 0.67987(11) 0.0170(2) Uani d . 1 . .
C C4 0.85199(17) 0.11060(13) 0.82069(11) 0.0232(2) Uani d . 1 . .
H H4 0.9739 0.0489 0.8776 0.028 Uiso calc R 1 . .
C C5 0.68398(18) 0.15191(14) 0.87700(12) 0.0262(2) Uani d . 1 . .
H H5 0.6938 0.1175 0.9715 0.031 Uiso calc R 1 . .
C C6 0.50251(17) 0.24393(13) 0.79302(13) 0.0246(2) Uani d . 1 . .
H H6 0.3900 0.2708 0.8308 0.030 Uiso calc R 1 . .
C C7 0.48929(17) 0.29590(14) 0.65196(13) 0.0289(3) Uani d . 1 . .
H H7 0.3678 0.3591 0.5950 0.035 Uiso calc R 1 . .
C C8 0.65620(17) 0.25428(14) 0.59510(12) 0.0251(2) Uani d . 1 . .
H H8 0.6461 0.2886 0.5006 0.030 Uiso calc R 1 . .
C C9 0.65021(15) 0.26120(11) 0.25517(10) 0.0159(2) Uani d . 1 . .
C C10 0.55128(16) 0.42815(11) 0.19755(11) 0.0185(2) Uani d . 1 . .
H H10A 0.6186 0.4595 0.2467 0.022 Uiso calc R 1 . .
H H10B 0.4142 0.4488 0.2143 0.022 Uiso calc R 1 . .
C C11 0.55403(16) 0.51991(11) 0.04279(10) 0.0180(2) Uani d . 1 . .
H H11A 0.4914 0.6250 0.0133 0.022 Uiso calc R 1 . .
H H11B 0.6910 0.5030 0.0260 0.022 Uiso calc R 1 . .
O O1 0.82344(11) 0.21203(8) 0.23165(8) 0.02091(18) Uani d . 1 . .
O O2 0.55463(12) 0.17812(8) 0.32638(8) 0.02243(18) Uani d . 1 . .
O O1W 0.98182(13) 0.70284(10) 0.00316(8) 0.0287(2) Uani d . 1 . .
H H11 1.0494 0.7325 -0.0619 0.034 Uiso d R 1 . .
H H12 0.8552 0.7580 -0.0462 0.034 Uiso d R 1 . .
O O2W 0.40159(15) 0.11820(11) 0.13910(10) 0.0353(2) Uani d . 1 . .
H H21 0.4200 0.0216 0.1821 0.042 Uiso d R 1 . .
H H22 0.4504 0.1220 0.2138 0.042 Uiso d R 1 . .

loop_
_atom_site_aniso_label
_atom_site_aniso_U_11
_atom_site_aniso_U_22
_atom_site_aniso_U_33
_atom_site_aniso_U_12
_atom_site_aniso_U_13
_atom_site_aniso_U_23
C1 0.0182(5) 0.0161(5) 0.0150(5) -0.0064(4) 0.0028(4) -0.0069(4)
C2 0.0126(4) 0.0157(5) 0.0168(5) -0.0042(4) 0.0033(4) -0.0070(4)
N1 0.0214(4) 0.0130(4) 0.0193(4) -0.0042(3) 0.0081(4) -0.0049(3)
N2 0.0208(5) 0.0142(4) 0.0214(4) -0.0042(3) 0.0091(4) -0.0050(4)
N3 0.0211(4) 0.0142(4) 0.0158(4) -0.0063(3) 0.0057(3) -0.0065(3)
N4 0.0296(5) 0.0158(4) 0.0166(4) -0.0101(4) 0.0067(4) -0.0071(4)
N5 0.0246(5) 0.0182(4) 0.0151(4) -0.0103(4) 0.0043(3) -0.0073(3)
C3 0.0197(5) 0.0140(5) 0.0186(5) -0.0077(4) 0.0064(4) -0.0080(4)
C4 0.0222(5) 0.0234(5) 0.0182(5) -0.0051(4) 0.0024(4) -0.0075(4)
C5 0.0303(6) 0.0293(6) 0.0185(5) -0.0092(5) 0.0081(4) -0.0124(5)
C6 0.0229(5) 0.0248(6) 0.0299(6) -0.0083(4) 0.0110(5) -0.0166(5)
C7 0.0195(6) 0.0327(6) 0.0277(6) -0.0031(5) 0.0016(5) -0.0133(5)
C8 0.0236(6) 0.0303(6) 0.0171(5) -0.0069(5) 0.0026(4) -0.0099(5)
C9 0.0177(5) 0.0159(5) 0.0121(4) -0.0055(4) 0.0011(4) -0.0055(4)
C10 0.0194(5) 0.0152(5) 0.0176(5) -0.0041(4) 0.0027(4) -0.0068(4)
C11 0.0199(5) 0.0132(5) 0.0171(5) -0.0053(4) 0.0013(4) -0.0047(4)
O1 0.0181(4) 0.0159(4) 0.0228(4) -0.0045(3) 0.0060(3) -0.0061(3)
O2 0.0218(4) 0.0176(4) 0.0228(4) -0.0080(3) 0.0078(3) -0.0056(3)
O1W 0.0340(5) 0.0277(4) 0.0182(4) -0.0116(4) 0.0084(3) -0.0063(3)
O2W 0.0436(5) 0.0304(5) 0.0366(5) -0.0187(4) 0.0049(4) -0.0164(4)

loop_
_atom_type_symbol
_atom_type_description
_atom_type_scat_dispersion_real
_atom_type_scat_dispersion_imag
_atom_type_scat_source
C C 0.0033 0.0016 'International Tables Vol C Tables 4.2.6.8 and 6.1.1.4'
H H 0.0000 0.0000 'International Tables Vol C Tables 4.2.6.8 and 6.1.1.4'
N N 0.0061 0.0033 'International Tables Vol C Tables 4.2.6.8 and 6.1.1.4'
O O 0.0106 0.0060 'International Tables Vol C Tables 4.2.6.8 and 6.1.1.4'

loop_
_geom_angle_atom_site_label_1
_geom_angle_atom_site_label_2
_geom_angle_atom_site_label_3
_geom_angle_site_symmetry_1
_geom_angle_site_symmetry_3
_geom_angle
_geom_angle_publ_flag
N2 C1 N3 . . 124.93(9) no
N2 C1 N1 . . 116.20(9) no
N3 C1 N1 . . 118.73(9) no
N4 C2 N5 . . 117.95(9) no
N4 C2 N3 . . 117.89(9) no
N5 C2 N3 . . 124.12(9) no
C1 N1 C3 . . 125.27(9) no
C1 N1 H5A . . 118.6 no
C3 N1 H5A . . 116.1 no
C1 N2 H2A . . 116.5 no
C1 N2 H2B . . 118.5 no
H2A N2 H2B . . 120.5 no
C1 N3 C2 . . 121.23(9) no
C2 N4 H4A . . 120.7 no
C2 N4 H4B . . 123.1 no
H4A N4 H4B . . 115.8 no
C2 N5 H1 . . 121.2 no
C2 N5 H5B . . 114.6 no
H1 N5 H5B . . 119.8 no
C4 C3 C8 . . 119.78(10) no
C4 C3 N1 . . 118.26(10) no
C8 C3 N1 . . 121.87(10) no
C3 C4 C5 . . 120.12(11) no
C3 C4 H4 . . 119.9 no
C5 C4 H4 . . 119.9 no
C6 C5 C4 . . 120.25(11) no
C6 C5 H5 . . 119.9 no
C4 C5 H5 . . 119.9 no
C5 C6 C7 . . 119.57(10) no
C5 C6 H6 . . 120.2 no
C7 C6 H6 . . 120.2 no
C6 C7 C8 . . 120.50(11) no
C6 C7 H7 . . 119.8 no
C8 C7 H7 . . 119.8 no
C3 C8 C7 . . 119.77(10) no
C3 C8 H8 . . 120.1 no
C7 C8 H8 . . 120.1 no
O2 C9 O1 . . 123.20(9) no
O2 C9 C10 . . 117.75(9) no
O1 C9 C10 . . 119.03(9) no
C9 C10 C11 . . 113.44(8) no
C9 C10 H10A . . 108.9 no
C11 C10 H10A . . 108.9 no
C9 C10 H10B . . 108.9 no
C11 C10 H10B . . 108.9 no
H10A C10 H10B . . 107.7 no
C11 C11 C10 2_665 . 112.27(11) no
C11 C11 H11A 2_665 . 109.2 no
C10 C11 H11A . . 109.2 no
C11 C11 H11B 2_665 . 109.2 no
C10 C11 H11B . . 109.2 no
H11A C11 H11B . . 107.9 no
H11 O1W H12 . . 99.6 no
H21 O2W H22 . . 97.8 no

loop_
_geom_bond_atom_site_label_1
_geom_bond_atom_site_label_2
_geom_bond_site_symmetry_2
_geom_bond_distance
_geom_bond_publ_flag
C1 N2 . 1.3347(13) no
C1 N3 . 1.3397(13) no
C1 N1 . 1.3469(13) no
C2 N4 . 1.3303(13) no
C2 N5 . 1.3370(13) no
C2 N3 . 1.3445(13) no
N1 C3 . 1.4233(13) no
N1 H5A . 0.9432 no
N2 H2A . 0.9353 no
N2 H2B . 0.8755 no
N4 H4A . 0.8999 no
N4 H4B . 0.9233 no
N5 H1 . 0.8934 no
N5 H5B . 0.9158 no
C3 C4 . 1.3874(15) no
C3 C8 . 1.3888(15) no
C4 C5 . 1.3911(16) no
C4 H4 . 0.9300 no
C5 C6 . 1.3824(17) no
C5 H5 . 0.9300 no
C6 C7 . 1.3877(17) no
C6 H6 . 0.9300 no
C7 C8 . 1.3897(16) no
C7 H7 . 0.9300 no
C8 H8 . 0.9300 no
C9 O2 . 1.2622(13) no
C9 O1 . 1.2623(13) no
C9 C10 . 1.5198(14) no
C10 C11 . 1.5299(14) no
C10 H10A . 0.9700 no
C10 H10B . 0.9700 no
C11 C11 2_665 1.527(2) no
C11 H11A . 0.9700 no
C11 H11B . 0.9700 no
O1W H11 . 0.8499 no
O1W H12 . 0.9225 no
O2W H21 . 0.8864 no
O2W H22 . 0.9334 no

loop_
_geom_hbond_atom_site_label_D
_geom_hbond_atom_site_label_H
_geom_hbond_atom_site_label_A
_geom_hbond_site_symmetry_A
_geom_hbond_distance_DH
_geom_hbond_distance_HA
_geom_hbond_distance_DA
_geom_hbond_angle_DHA
N5 H1 O1 . 0.89 2.12 2.9820(10) 163
N2 H2A O2 2_756 0.94 1.92 2.8370(10) 168
N2 H2B O2 1_655 0.88 2.07 2.8550(10) 149
N4 H4A N3 2_766 0.90 2.14 3.0410(10) 178
N4 H4B O1W . 0.92 2.23 2.9980(10) 141
N1 H5A O1 2_756 0.94 1.95 2.8820(10) 171
N5 H5B O1W . 0.92 2.03 2.8970(10) 158
O1W H11 O1 2_765 0.85 1.99 2.8250(10) 168
O1W H12 O2W 2_665 0.92 1.86 2.7810(10) 174
O2W H22 O2 . 0.93 1.89 2.7970(10) 165
